data_4066312
loop_
_publ_author_name
'Saliu, Kuburat O.'
'Cheng, Jianhua'
'McDonald, Robert'
'Ferguson, Michael J.'
'Takats, Josef'

_publ_section_title
;
 Reactions of Scorpionate-Anchored Yttrium and Lutetium Dialkyls with
 Terminal Alkynes: From Bimetallic Complexes with Bridging Enynediyl
 Ligands to Monomeric Terminal Dialkynyl Complexes&#x2020;
;
_journal_issue 21
_journal_name_full Organometallics
_journal_page_first 4950
_journal_paper_doi 10.1021/om100393w
_journal_volume 29
_journal_year 2010
_chemical_formula_moiety 'C62 H64 B2 N12 Y2, C7 H8'
_chemical_formula_sum 'C69 H72 B2 N12 Y2'
_chemical_formula_weight 1268.83
_chemical_name_systematic
;
 ?
;
_space_group_IT_number 14
_symmetry_cell_setting monoclinic
_symmetry_space_group_name_Hall '-P 2yn'
_symmetry_space_group_name_H-M 'P 1 21/n 1'
_atom_sites_solution_hydrogens geom
_atom_sites_solution_primary direct
_atom_sites_solution_secondary difmap
_audit_creation_method SHELXL-97
_cell_angle_alpha 90.00
_cell_angle_beta 95.9411(10)
_cell_angle_gamma 90.00
_cell_formula_units_Z 4
_cell_length_a 13.7998(7)
_cell_length_b 25.7975(13)
_cell_length_c 18.1046(9)
_cell_measurement_reflns_used 6121
_cell_measurement_temperature 193(2)
_cell_measurement_theta_max 25.88
_cell_measurement_theta_min 2.17
_cell_volume 6410.6(6)
_computing_cell_refinement 'Bruker SAINT (Bruker, 1997)'
_computing_data_collection 'Bruker SMART (Bruker, 1997)'
_computing_data_reduction 'Bruker SAINT (Bruker, 1997)'
_computing_molecular_graphics 'Bruker SHELXTL (Bruker, 1997)'
_computing_publication_material 'Bruker SHELXTL (Bruker, 1997)'
_computing_structure_refinement 'SHELXL-97 (Sheldrick, 1997)'
_computing_structure_solution 'SHELXS-97 (Sheldrick, 1990)'
_diffrn_ambient_temperature 193(2)
_diffrn_detector_area_resol_mean 8.192
_diffrn_measured_fraction_theta_full 0.996
_diffrn_measured_fraction_theta_max 0.996
_diffrn_measurement_device_type 'Bruker PLATFORM diffractometer/SMART 1000 CCD area detector'
_diffrn_measurement_method '\w scans'
_diffrn_radiation_monochromator graphite
_diffrn_radiation_source 'fine-focus sealed tube'
_diffrn_radiation_type MoK\a
_diffrn_radiation_wavelength 0.71073
_diffrn_reflns_av_R_equivalents 0.0964
_diffrn_reflns_av_sigmaI/netI 0.0995
_diffrn_reflns_limit_h_max 17
_diffrn_reflns_limit_h_min -17
_diffrn_reflns_limit_k_max 32
_diffrn_reflns_limit_k_min -32
_diffrn_reflns_limit_l_max 22
_diffrn_reflns_limit_l_min -21
_diffrn_reflns_number 41805
_diffrn_reflns_theta_full 26.41
_diffrn_reflns_theta_max 26.41
_diffrn_reflns_theta_min 1.58
_diffrn_standards_decay_% 0
_diffrn_standards_interval_time 0
_diffrn_standards_number 0
_exptl_absorpt_coefficient_mu 1.852
_exptl_absorpt_correction_T_max 0.8510
_exptl_absorpt_correction_T_min 0.6347
_exptl_absorpt_correction_type multi-scan
_exptl_absorpt_process_details 'SADABS (Sheldrick, 1996)'
_exptl_crystal_colour orange
_exptl_crystal_density_diffrn 1.315
_exptl_crystal_density_method 'not measured'
_exptl_crystal_description plate
_exptl_crystal_F_000 2632
_exptl_crystal_size_max 0.27
_exptl_crystal_size_mid 0.26
_exptl_crystal_size_min 0.09
_refine_diff_density_max 0.564
_refine_diff_density_min -0.402
_refine_diff_density_rms 0.077
_refine_ls_extinction_method none
_refine_ls_goodness_of_fit_ref 0.980
_refine_ls_hydrogen_treatment constr
_refine_ls_matrix_type full
_refine_ls_number_parameters 779
_refine_ls_number_reflns 13118
_refine_ls_number_restraints 0
_refine_ls_restrained_S_all 0.980
_refine_ls_R_factor_all 0.1167
_refine_ls_R_factor_gt 0.0523
_refine_ls_shift/su_max 0.001
_refine_ls_shift/su_mean 0.000
_refine_ls_structure_factor_coef Fsqd
_refine_ls_weighting_details 'calc w=1/[\s^2^(Fo^2^)+(0.0565P)^2^+0.0000P] where P=(Fo^2^+2Fc^2^)/3'
_refine_ls_weighting_scheme calc
_refine_ls_wR_factor_gt 0.1059
_refine_ls_wR_factor_ref 0.1268
_reflns_number_gt 7607
_reflns_number_total 13118
_reflns_threshold_expression I>2\s(I)
_cod_data_source_file om100393w_si_002.cif
_cod_data_source_block 3-Y
_cod_depositor_comments
;
The following automatic conversions were performed:

'_symmetry_cell_setting' value 'Monoclinic' changed to 'monoclinic'
according to /home/saulius/struct/CIF-dictionaries/cif_core.dic
dictionary named 'cif_core.dic' version 2.4.1 from 2010-06-29.

Automatic conversion script
Id: cif_fix_values 1715 2011-07-08 13:25:40Z adriana 
;
_cod_original_sg_symbol_H-M 'P 21/n'
_cod_database_code 4066312

loop_
_symmetry_equiv_pos_as_xyz
'x, y, z'
'-x+1/2, y+1/2, -z+1/2'
'-x, -y, -z'
'x-1/2, -y-1/2, z-1/2'

loop_
_atom_site_label
_atom_site_type_symbol
_atom_site_fract_x
_atom_site_fract_y
_atom_site_fract_z
_atom_site_U_iso_or_equiv
_atom_site_adp_type
_atom_site_occupancy
_atom_site_symmetry_multiplicity
_atom_site_calc_flag
_atom_site_refinement_flags
Y1 Y 0.26981(3) 0.135053(14) 0.53113(2) 0.02303(11) Uani 1 1 d .
Y2 Y 0.20828(3) 0.138791(15) 0.34386(2) 0.02481(11) Uani 1 1 d .
N11 N 0.4329(2) 0.10638(12) 0.67439(18) 0.0285(8) Uani 1 1 d .
N12 N 0.4233(2) 0.10819(12) 0.59798(18) 0.0287(8) Uani 1 1 d .
N21 N 0.3519(2) 0.19249(13) 0.69422(18) 0.0301(8) Uani 1 1 d .
N22 N 0.3137(2) 0.20490(12) 0.62305(18) 0.0289(8) Uani 1 1 d .
N31 N 0.2596(2) 0.10926(13) 0.71197(18) 0.0296(8) Uani 1 1 d .
N32 N 0.2009(2) 0.11012(12) 0.64567(18) 0.0286(8) Uani 1 1 d .
N41 N 0.2329(2) 0.13405(13) 0.16287(18) 0.0309(8) Uani 1 1 d .
N42 N 0.2820(2) 0.12324(12) 0.23116(18) 0.0298(8) Uani 1 1 d .
N51 N 0.1389(2) 0.21345(12) 0.19531(18) 0.0298(8) Uani 1 1 d .
N52 N 0.1729(2) 0.21830(12) 0.26977(18) 0.0302(8) Uani 1 1 d .
N61 N 0.0570(2) 0.12572(12) 0.1904(2) 0.0344(9) Uani 1 1 d .
N62 N 0.0624(2) 0.11796(12) 0.26630(19) 0.0306(8) Uani 1 1 d .
C1 C 0.2501(3) 0.04857(15) 0.5075(2) 0.0264(9) Uani 1 1 d .
C2 C 0.2378(3) 0.06577(14) 0.4368(2) 0.0256(9) Uani 1 1 d .
C3 C 0.2230(3) 0.03636(14) 0.3708(2) 0.0274(9) Uani 1 1 d .
C4 C 0.2050(3) 0.01845(16) 0.3092(2) 0.0327(10) Uani 1 1 d .
C5 C 0.1224(3) 0.17509(15) 0.4477(2) 0.0279(9) Uani 1 1 d .
C6 C 0.0731(3) 0.19164(15) 0.4937(2) 0.0306(10) Uani 1 1 d .
C7 C 0.3501(3) 0.17841(15) 0.4243(2) 0.0276(9) Uani 1 1 d .
C8 C 0.4168(3) 0.20283(15) 0.4043(2) 0.0259(9) Uani 1 1 d .
C13 C 0.4974(3) 0.08099(15) 0.5751(2) 0.0310(10) Uani 1 1 d .
C14 C 0.5548(3) 0.06142(15) 0.6364(2) 0.0342(10) Uani 1 1 d .
H14 H 0.6118 0.0409 0.6357 0.041 Uiso 1 1 calc R
C15 C 0.5134(3) 0.07752(15) 0.6982(2) 0.0348(11) Uani 1 1 d .
C16 C 0.5440(3) 0.06766(19) 0.7784(2) 0.0494(13) Uani 1 1 d .
H16A H 0.5528 0.1008 0.8047 0.059 Uiso 1 1 calc R
H16B H 0.6056 0.0484 0.7835 0.059 Uiso 1 1 calc R
H16C H 0.4937 0.0473 0.7997 0.059 Uiso 1 1 calc R
C17 C 0.5089(3) 0.07432(17) 0.4953(2) 0.0403(11) Uani 1 1 d .
H17A H 0.4566 0.0520 0.4723 0.048 Uiso 1 1 calc R
H17B H 0.5721 0.0583 0.4899 0.048 Uiso 1 1 calc R
H17C H 0.5055 0.1082 0.4708 0.048 Uiso 1 1 calc R
C1A C 0.2504(3) -0.00558(15) 0.5328(2) 0.0304(10) Uani 1 1 d .
C1B C 0.2101(3) -0.04692(16) 0.4903(3) 0.0424(12) Uani 1 1 d .
H1B H 0.1806 -0.0407 0.4413 0.051 Uiso 1 1 calc R
C1C C 0.2126(4) -0.09679(18) 0.5184(3) 0.0549(14) Uani 1 1 d .
H1C H 0.1858 -0.1245 0.4883 0.066 Uiso 1 1 calc R
C1D C 0.2532(3) -0.1066(2) 0.5890(3) 0.0593(16) Uani 1 1 d .
H1D H 0.2536 -0.1409 0.6082 0.071 Uiso 1 1 calc R
C1E C 0.2936(3) -0.0667(2) 0.6323(3) 0.0546(15) Uani 1 1 d .
H1E H 0.3230 -0.0735 0.6812 0.066 Uiso 1 1 calc R
C1F C 0.2913(3) -0.01664(18) 0.6048(2) 0.0387(11) Uani 1 1 d .
H1F H 0.3181 0.0107 0.6355 0.046 Uiso 1 1 calc R
C23 C 0.3176(3) 0.25657(16) 0.6182(2) 0.0341(10) Uani 1 1 d .
C24 C 0.3572(3) 0.27729(17) 0.6850(3) 0.0402(11) Uani 1 1 d .
H24 H 0.3679 0.3130 0.6961 0.048 Uiso 1 1 calc R
C25 C 0.3783(3) 0.23630(16) 0.7322(2) 0.0341(10) Uani 1 1 d .
C26 C 0.4232(3) 0.23627(19) 0.8113(2) 0.0494(13) Uani 1 1 d .
H26A H 0.3747 0.2250 0.8438 0.059 Uiso 1 1 calc R
H26B H 0.4454 0.2713 0.8252 0.059 Uiso 1 1 calc R
H26C H 0.4788 0.2125 0.8164 0.059 Uiso 1 1 calc R
C27 C 0.2836(3) 0.28363(16) 0.5479(2) 0.0431(12) Uani 1 1 d .
H27A H 0.3309 0.2783 0.5117 0.052 Uiso 1 1 calc R
H27B H 0.2775 0.3208 0.5575 0.052 Uiso 1 1 calc R
H27C H 0.2202 0.2697 0.5280 0.052 Uiso 1 1 calc R
C2A C 0.1819(3) -0.01517(16) 0.2469(2) 0.0324(10) Uani 1 1 d .
C2B C 0.1728(4) -0.06819(17) 0.2598(3) 0.0483(13) Uani 1 1 d .
H2B H 0.1817 -0.0810 0.3092 0.058 Uiso 1 1 calc R
C2C C 0.1514(4) -0.10208(18) 0.2023(3) 0.0614(15) Uani 1 1 d .
H2C H 0.1464 -0.1381 0.2119 0.074 Uiso 1 1 calc R
C2D C 0.1370(4) -0.0837(2) 0.1301(3) 0.0705(18) Uani 1 1 d .
H2D H 0.1208 -0.1070 0.0901 0.085 Uiso 1 1 calc R
C2E C 0.1463(4) -0.03208(19) 0.1168(3) 0.0663(17) Uani 1 1 d .
H2E H 0.1383 -0.0196 0.0672 0.080 Uiso 1 1 calc R
C2F C 0.1673(3) 0.00236(18) 0.1751(3) 0.0490(13) Uani 1 1 d .
H2F H 0.1716 0.0384 0.1652 0.059 Uiso 1 1 calc R
C33 C 0.1207(3) 0.08334(15) 0.6569(2) 0.0317(10) Uani 1 1 d .
C34 C 0.1271(3) 0.06584(16) 0.7296(2) 0.0400(11) Uani 1 1 d .
H34 H 0.0796 0.0464 0.7521 0.048 Uiso 1 1 calc R
C35 C 0.2150(3) 0.08202(16) 0.7625(2) 0.0339(10) Uani 1 1 d .
C36 C 0.2599(4) 0.0734(2) 0.8401(2) 0.0550(14) Uani 1 1 d .
H36A H 0.3201 0.0534 0.8392 0.066 Uiso 1 1 calc R
H36B H 0.2143 0.0542 0.8679 0.066 Uiso 1 1 calc R
H36C H 0.2748 0.1069 0.8641 0.066 Uiso 1 1 calc R
C37 C 0.0408(3) 0.07524(18) 0.5967(3) 0.0477(13) Uani 1 1 d .
H37A H 0.0685 0.0704 0.5494 0.057 Uiso 1 1 calc R
H37B H -0.0022 0.1056 0.5933 0.057 Uiso 1 1 calc R
H37C H 0.0035 0.0444 0.6076 0.057 Uiso 1 1 calc R
C3A C 0.0078(3) 0.21133(15) 0.5447(2) 0.0338(10) Uani 1 1 d .
C3B C -0.0870(3) 0.22517(17) 0.5173(3) 0.0466(12) Uani 1 1 d .
H3B H -0.1078 0.2220 0.4659 0.056 Uiso 1 1 calc R
C3C C -0.1511(4) 0.2437(2) 0.5660(3) 0.0624(16) Uani 1 1 d .
H3C H -0.2152 0.2536 0.5472 0.075 Uiso 1 1 calc R
C3D C -0.1226(4) 0.2476(2) 0.6404(3) 0.0674(16) Uani 1 1 d .
H3D H -0.1668 0.2600 0.6732 0.081 Uiso 1 1 calc R
C3E C -0.0305(4) 0.2335(2) 0.6670(3) 0.0604(15) Uani 1 1 d .
H3E H -0.0107 0.2362 0.7187 0.073 Uiso 1 1 calc R
C3F C 0.0344(3) 0.21553(18) 0.6202(3) 0.0491(13) Uani 1 1 d .
H3F H 0.0983 0.2059 0.6400 0.059 Uiso 1 1 calc R
C43 C 0.3634(3) 0.09795(15) 0.2187(2) 0.0321(10) Uani 1 1 d .
C44 C 0.3668(3) 0.09259(17) 0.1427(2) 0.0417(11) Uani 1 1 d .
H44 H 0.4170 0.0763 0.1189 0.050 Uiso 1 1 calc R
C45 C 0.2852(3) 0.11490(17) 0.1091(2) 0.0407(11) Uani 1 1 d .
C46 C 0.2524(4) 0.1186(2) 0.0282(3) 0.0633(16) Uani 1 1 d .
H46A H 0.1969 0.0953 0.0160 0.076 Uiso 1 1 calc R
H46B H 0.3060 0.1086 -0.0003 0.076 Uiso 1 1 calc R
H46C H 0.2328 0.1543 0.0159 0.076 Uiso 1 1 calc R
C47 C 0.4339(3) 0.07933(17) 0.2810(2) 0.0408(11) Uani 1 1 d .
H47A H 0.4955 0.0701 0.2619 0.049 Uiso 1 1 calc R
H47B H 0.4070 0.0488 0.3038 0.049 Uiso 1 1 calc R
H47C H 0.4454 0.1068 0.3182 0.049 Uiso 1 1 calc R
C4A C 0.4973(3) 0.23285(16) 0.3815(2) 0.0312(10) Uani 1 1 d .
C4B C 0.5762(3) 0.20881(19) 0.3544(3) 0.0573(15) Uani 1 1 d .
H4B H 0.5785 0.1720 0.3521 0.069 Uiso 1 1 calc R
C4C C 0.6514(4) 0.2377(2) 0.3308(3) 0.0663(17) Uani 1 1 d .
H4C H 0.7054 0.2207 0.3129 0.080 Uiso 1 1 calc R
C4D C 0.6485(4) 0.2904(2) 0.3329(3) 0.0624(16) Uani 1 1 d .
H4D H 0.6994 0.3102 0.3151 0.075 Uiso 1 1 calc R
C4E C 0.5719(4) 0.31503(19) 0.3606(3) 0.0603(15) Uani 1 1 d .
H4E H 0.5702 0.3518 0.3631 0.072 Uiso 1 1 calc R
C4F C 0.4977(3) 0.28631(17) 0.3849(3) 0.0475(13) Uani 1 1 d .
H4F H 0.4453 0.3037 0.4045 0.057 Uiso 1 1 calc R
C53 C 0.1715(3) 0.26906(15) 0.2844(2) 0.0317(10) Uani 1 1 d .
C54 C 0.1386(3) 0.29681(16) 0.2213(2) 0.0358(11) Uani 1 1 d .
H54 H 0.1319 0.3334 0.2171 0.043 Uiso 1 1 calc R
C55 C 0.1177(3) 0.26097(16) 0.1662(2) 0.0310(10) Uani 1 1 d .
C56 C 0.0760(3) 0.27029(17) 0.0882(2) 0.0449(12) Uani 1 1 d .
H56A H 0.1185 0.2548 0.0542 0.054 Uiso 1 1 calc R
H56B H 0.0708 0.3077 0.0791 0.054 Uiso 1 1 calc R
H56C H 0.0111 0.2545 0.0801 0.054 Uiso 1 1 calc R
C57 C 0.2004(3) 0.28932(16) 0.3612(2) 0.0421(12) Uani 1 1 d .
H57A H 0.1544 0.2767 0.3949 0.051 Uiso 1 1 calc R
H57B H 0.1995 0.3273 0.3604 0.051 Uiso 1 1 calc R
H57C H 0.2662 0.2772 0.3785 0.051 Uiso 1 1 calc R
C63 C -0.0124(3) 0.08660(16) 0.2788(3) 0.0377(11) Uani 1 1 d .
C64 C -0.0662(3) 0.07475(17) 0.2118(3) 0.0465(13) Uani 1 1 d .
H64 H -0.1229 0.0537 0.2049 0.056 Uiso 1 1 calc R
C65 C -0.0213(3) 0.09939(17) 0.1579(3) 0.0420(12) Uani 1 1 d .
C66 C -0.0456(4) 0.0981(2) 0.0755(3) 0.0637(16) Uani 1 1 d .
H66A H -0.0511 0.1336 0.0563 0.076 Uiso 1 1 calc R
H66B H -0.1076 0.0799 0.0634 0.076 Uiso 1 1 calc R
H66C H 0.0061 0.0798 0.0527 0.076 Uiso 1 1 calc R
C67 C -0.0263(3) 0.07024(18) 0.3557(3) 0.0495(13) Uani 1 1 d .
H67A H 0.0318 0.0516 0.3772 0.059 Uiso 1 1 calc R
H67B H -0.0832 0.0474 0.3546 0.059 Uiso 1 1 calc R
H67C H -0.0366 0.1009 0.3858 0.059 Uiso 1 1 calc R
B1 B 0.3610(3) 0.13585(19) 0.7197(3) 0.0326(11) Uani 1 1 d .
H1 H 0.3875 0.1353 0.7732 0.039 Uiso 1 1 calc R
B2 B 0.1319(4) 0.16059(19) 0.1566(3) 0.0352(12) Uani 1 1 d .
H2 H 0.1096 0.1661 0.1028 0.042 Uiso 1 1 calc R
C10S C 0.6286(6) 0.1436(3) 0.1709(5) 0.139(3) Uani 1 1 d .
H10A H 0.6563 0.1778 0.1625 0.167 Uiso 1 1 calc R
H10B H 0.6746 0.1237 0.2047 0.167 Uiso 1 1 calc R
H10C H 0.5672 0.1478 0.1931 0.167 Uiso 1 1 calc R
C11S C 0.6117(5) 0.1183(3) 0.1054(4) 0.092(2) Uani 1 1 d .
C12S C 0.5584(5) 0.1344(3) 0.0407(4) 0.085(2) Uani 1 1 d .
H12S H 0.5292 0.1677 0.0410 0.102 Uiso 1 1 calc R
C13S C 0.5451(6) 0.1087(4) -0.0188(5) 0.113(3) Uani 1 1 d .
H13S H 0.5077 0.1222 -0.0615 0.136 Uiso 1 1 calc R
C14S C 0.5879(8) 0.0591(4) -0.0194(6) 0.160(4) Uani 1 1 d .
H14S H 0.5807 0.0391 -0.0638 0.191 Uiso 1 1 calc R
C15S C 0.6374(7) 0.0402(4) 0.0399(6) 0.149(4) Uani 1 1 d .
H15S H 0.6624 0.0060 0.0377 0.179 Uiso 1 1 calc R
C16S C 0.6549(5) 0.0669(3) 0.1045(4) 0.097(2) Uani 1 1 d .
H16S H 0.6930 0.0529 0.1465 0.117 Uiso 1 1 calc R

loop_
_atom_site_aniso_label
_atom_site_aniso_U_11
_atom_site_aniso_U_22
_atom_site_aniso_U_33
_atom_site_aniso_U_23
_atom_site_aniso_U_13
_atom_site_aniso_U_12
Y1 0.0244(2) 0.0243(2) 0.0202(2) -0.00168(18) 0.00142(15) -0.00026(17)
Y2 0.0266(2) 0.0265(2) 0.0213(2) 0.00190(18) 0.00237(16) 0.00100(17)
N11 0.0290(19) 0.033(2) 0.023(2) -0.0036(15) -0.0019(15) 0.0025(15)
N12 0.0277(19) 0.0308(19) 0.028(2) -0.0028(16) 0.0028(15) 0.0027(15)
N21 0.0298(19) 0.035(2) 0.0244(19) -0.0080(16) -0.0011(15) -0.0006(15)
N22 0.033(2) 0.0269(19) 0.027(2) -0.0064(15) 0.0040(16) -0.0012(15)
N31 0.034(2) 0.0322(19) 0.022(2) -0.0033(16) 0.0022(16) 0.0037(15)
N32 0.030(2) 0.0317(19) 0.023(2) -0.0021(16) 0.0012(15) -0.0004(15)
N41 0.042(2) 0.0305(18) 0.0205(18) -0.0001(16) 0.0037(15) -0.0001(16)
N42 0.032(2) 0.034(2) 0.024(2) 0.0013(15) 0.0038(15) 0.0014(15)
N51 0.036(2) 0.0257(18) 0.027(2) 0.0050(15) -0.0001(16) 0.0027(15)
N52 0.034(2) 0.0301(19) 0.026(2) 0.0039(16) 0.0015(16) 0.0021(15)
N61 0.040(2) 0.028(2) 0.034(2) 0.0008(16) -0.0045(17) -0.0004(16)
N62 0.0281(19) 0.0319(19) 0.031(2) 0.0042(16) -0.0016(16) 0.0002(15)
C1 0.022(2) 0.030(2) 0.027(2) 0.0039(18) 0.0025(17) -0.0009(17)
C2 0.024(2) 0.024(2) 0.029(2) -0.0037(19) 0.0050(17) -0.0003(17)
C3 0.029(2) 0.020(2) 0.033(3) 0.0019(19) 0.0018(19) 0.0038(17)
C4 0.034(2) 0.032(2) 0.032(3) -0.001(2) 0.004(2) 0.0036(19)
C5 0.024(2) 0.029(2) 0.031(2) 0.0047(19) 0.0031(19) 0.0022(18)
C6 0.029(2) 0.026(2) 0.036(3) 0.003(2) 0.003(2) -0.0003(18)
C7 0.028(2) 0.025(2) 0.030(2) 0.0003(19) 0.0045(19) 0.0005(18)
C8 0.028(2) 0.027(2) 0.023(2) 0.0038(18) 0.0047(18) 0.0050(18)
C13 0.028(2) 0.032(2) 0.033(3) -0.003(2) 0.0031(19) 0.0026(18)
C14 0.030(2) 0.033(2) 0.039(3) -0.003(2) 0.002(2) 0.0097(19)
C15 0.031(2) 0.029(2) 0.042(3) -0.001(2) -0.007(2) 0.0024(18)
C16 0.050(3) 0.058(3) 0.038(3) 0.000(2) -0.008(2) 0.015(2)
C17 0.039(3) 0.045(3) 0.037(3) -0.001(2) 0.007(2) 0.018(2)
C1A 0.026(2) 0.029(2) 0.037(3) 0.001(2) 0.0072(19) 0.0022(17)
C1B 0.046(3) 0.033(3) 0.048(3) 0.006(2) 0.004(2) -0.007(2)
C1C 0.057(3) 0.028(3) 0.081(4) 0.009(3) 0.012(3) -0.011(2)
C1D 0.044(3) 0.043(3) 0.092(5) 0.034(3) 0.013(3) 0.003(2)
C1E 0.039(3) 0.062(4) 0.062(4) 0.036(3) 0.000(3) 0.005(2)
C1F 0.031(2) 0.045(3) 0.041(3) 0.010(2) 0.005(2) 0.002(2)
C23 0.035(2) 0.032(2) 0.037(3) -0.010(2) 0.006(2) -0.0003(19)
C24 0.043(3) 0.031(3) 0.048(3) -0.015(2) 0.014(2) -0.006(2)
C25 0.028(2) 0.040(3) 0.035(3) -0.019(2) 0.0090(19) -0.0047(19)
C26 0.045(3) 0.065(3) 0.038(3) -0.024(3) 0.002(2) -0.009(2)
C27 0.058(3) 0.026(2) 0.047(3) -0.008(2) 0.013(2) 0.002(2)
C2A 0.033(2) 0.034(2) 0.030(3) -0.009(2) 0.0012(19) 0.0008(19)
C2B 0.070(4) 0.040(3) 0.035(3) -0.004(2) 0.005(2) -0.003(2)
C2C 0.103(5) 0.031(3) 0.049(4) -0.006(3) 0.003(3) -0.009(3)
C2D 0.122(5) 0.043(3) 0.042(3) -0.015(3) -0.013(3) -0.013(3)
C2E 0.122(5) 0.045(3) 0.028(3) -0.003(2) -0.012(3) -0.009(3)
C2F 0.076(4) 0.032(3) 0.037(3) 0.000(2) -0.005(3) 0.002(2)
C33 0.033(2) 0.027(2) 0.036(3) 0.002(2) 0.009(2) 0.0010(19)
C34 0.045(3) 0.040(3) 0.038(3) 0.007(2) 0.017(2) -0.004(2)
C35 0.045(3) 0.035(2) 0.024(2) -0.002(2) 0.011(2) 0.007(2)
C36 0.070(4) 0.064(4) 0.031(3) 0.008(3) 0.011(3) -0.003(3)
C37 0.037(3) 0.056(3) 0.049(3) 0.006(3) 0.002(2) -0.015(2)
C3A 0.032(2) 0.028(2) 0.043(3) 0.001(2) 0.014(2) 0.0024(18)
C3B 0.041(3) 0.049(3) 0.052(3) 0.009(3) 0.014(2) 0.008(2)
C3C 0.040(3) 0.064(4) 0.087(5) 0.011(3) 0.023(3) 0.015(3)
C3D 0.072(4) 0.067(4) 0.070(4) -0.006(3) 0.042(3) 0.013(3)
C3E 0.065(4) 0.070(4) 0.050(3) -0.011(3) 0.021(3) 0.011(3)
C3F 0.047(3) 0.051(3) 0.050(3) -0.006(3) 0.007(3) 0.014(2)
C43 0.032(2) 0.029(2) 0.037(3) -0.001(2) 0.008(2) -0.0031(18)
C44 0.043(3) 0.049(3) 0.035(3) -0.009(2) 0.016(2) 0.001(2)
C45 0.056(3) 0.044(3) 0.023(3) -0.003(2) 0.006(2) -0.003(2)
C46 0.084(4) 0.080(4) 0.028(3) -0.005(3) 0.014(3) 0.003(3)
C47 0.033(3) 0.045(3) 0.045(3) -0.003(2) 0.007(2) 0.008(2)
C4A 0.030(2) 0.033(2) 0.030(2) 0.0090(19) 0.0028(19) 0.0005(19)
C4B 0.043(3) 0.038(3) 0.095(5) 0.015(3) 0.029(3) 0.008(2)
C4C 0.051(3) 0.047(3) 0.107(5) 0.022(3) 0.037(3) 0.005(3)
C4D 0.046(3) 0.056(4) 0.088(4) 0.023(3) 0.023(3) -0.008(3)
C4E 0.057(4) 0.039(3) 0.088(4) 0.007(3) 0.025(3) -0.009(3)
C4F 0.044(3) 0.038(3) 0.063(4) 0.005(2) 0.016(2) -0.006(2)
C53 0.028(2) 0.027(2) 0.040(3) -0.001(2) 0.0051(19) 0.0034(18)
C54 0.042(3) 0.023(2) 0.043(3) 0.008(2) 0.004(2) 0.0063(19)
C55 0.028(2) 0.033(2) 0.031(3) 0.008(2) 0.0035(19) 0.0027(19)
C56 0.045(3) 0.044(3) 0.044(3) 0.015(2) -0.003(2) 0.007(2)
C57 0.049(3) 0.028(2) 0.047(3) 0.000(2) -0.003(2) 0.000(2)
C63 0.030(2) 0.030(2) 0.053(3) 0.003(2) 0.005(2) 0.0018(19)
C64 0.037(3) 0.041(3) 0.058(3) 0.002(3) -0.011(2) -0.008(2)
C65 0.039(3) 0.036(3) 0.047(3) -0.008(2) -0.014(2) 0.003(2)
C66 0.065(4) 0.065(4) 0.055(4) -0.007(3) -0.025(3) -0.003(3)
C67 0.039(3) 0.053(3) 0.058(4) 0.007(3) 0.011(2) -0.009(2)
B1 0.037(3) 0.039(3) 0.021(3) -0.010(2) -0.002(2) 0.003(2)
B2 0.046(3) 0.036(3) 0.021(3) 0.002(2) -0.010(2) 0.000(2)
C10S 0.123(7) 0.171(9) 0.128(8) 0.027(7) 0.034(6) -0.064(6)
C11S 0.098(6) 0.105(6) 0.081(6) -0.032(5) 0.044(5) -0.058(5)
C12S 0.069(4) 0.112(6) 0.072(5) 0.041(5) 0.004(4) -0.019(4)
C13S 0.126(7) 0.125(8) 0.087(7) 0.021(6) 0.005(5) -0.016(6)
C14S 0.223(12) 0.104(8) 0.147(10) 0.043(7) -0.003(8) 0.044(7)
C15S 0.211(11) 0.112(8) 0.118(8) 0.007(7) -0.015(7) 0.048(7)
C16S 0.119(6) 0.085(5) 0.085(6) -0.010(4) -0.004(5) 0.020(4)

loop_
_atom_type_symbol
_atom_type_description
_atom_type_scat_dispersion_real
_atom_type_scat_dispersion_imag
_atom_type_scat_source
C C 0.0033 0.0016 'International Tables Vol C Tables 4.2.6.8 and 6.1.1.4'
H H 0.0000 0.0000 'International Tables Vol C Tables 4.2.6.8 and 6.1.1.4'
B B 0.0013 0.0007 'International Tables Vol C Tables 4.2.6.8 and 6.1.1.4'
N N 0.0061 0.0033 'International Tables Vol C Tables 4.2.6.8 and 6.1.1.4'
Y Y -2.7962 3.5667 'International Tables Vol C Tables 4.2.6.8 and 6.1.1.4'

loop_
_geom_angle_atom_site_label_1
_geom_angle_atom_site_label_2
_geom_angle_atom_site_label_3
_geom_angle
C1 Y1 N12 84.01(12)
C1 Y1 N32 81.55(12)
N12 Y1 N32 84.18(11)
C1 Y1 C2 32.56(13)
N12 Y1 C2 102.79(12)
N32 Y1 C2 109.62(12)
C1 Y1 N22 148.25(12)
N12 Y1 N22 74.55(10)
N32 Y1 N22 73.33(11)
C2 Y1 N22 175.97(12)
C1 Y1 C7 109.59(13)
N12 Y1 C7 94.42(12)
N32 Y1 C7 168.61(11)
C2 Y1 C7 81.73(12)
N22 Y1 C7 95.38(11)
C1 Y1 C5 101.94(13)
N12 Y1 C5 170.30(12)
N32 Y1 C5 104.15(12)
C2 Y1 C5 79.33(12)
N22 Y1 C5 102.78(12)
C7 Y1 C5 76.43(12)
C1 Y1 Y2 80.13(10)
N12 Y1 Y2 128.17(8)
N32 Y1 Y2 140.25(7)
C2 Y1 Y2 47.74(9)
N22 Y1 Y2 131.59(8)
C7 Y1 Y2 47.54(8)
C5 Y1 Y2 46.90(9)
N62 Y2 N42 82.48(11)
N62 Y2 N52 76.17(11)
N42 Y2 N52 75.84(11)
N62 Y2 C5 95.13(12)
N42 Y2 C5 166.68(12)
N52 Y2 C5 90.85(12)
N62 Y2 C2 106.90(12)
N42 Y2 C2 112.75(12)
N52 Y2 C2 171.01(12)
C5 Y2 C2 80.52(12)
N62 Y2 C7 169.00(11)
N42 Y2 C7 100.68(12)
N52 Y2 C7 94.29(11)
C5 Y2 C7 79.35(12)
C2 Y2 C7 81.74(12)
N62 Y2 C3 85.91(11)
N42 Y2 C3 87.66(12)
N52 Y2 C3 156.94(12)
C5 Y2 C3 105.29(13)
C2 Y2 C3 31.21(12)
C7 Y2 C3 104.67(12)
N62 Y2 Y1 133.21(8)
N42 Y2 Y1 139.00(8)
N52 Y2 Y1 125.30(8)
C5 Y2 Y1 49.68(8)
C2 Y2 Y1 46.49(9)
C7 Y2 Y1 48.79(9)
C3 Y2 Y1 77.64(9)
C15 N11 N12 109.0(3)
C15 N11 B1 130.0(3)
N12 N11 B1 120.9(3)
C13 N12 N11 107.2(3)
C13 N12 Y1 130.5(3)
N11 N12 Y1 119.9(2)
C25 N21 N22 109.7(3)
C25 N21 B1 129.4(4)
N22 N21 B1 120.9(3)
C23 N22 N21 106.2(3)
C23 N22 Y1 133.4(3)
N21 N22 Y1 120.1(2)
C35 N31 N32 109.3(3)
C35 N31 B1 129.7(3)
N32 N31 B1 121.0(3)
C33 N32 N31 106.3(3)
C33 N32 Y1 131.5(3)
N31 N32 Y1 119.7(2)
C45 N41 N42 108.7(3)
C45 N41 B2 130.3(4)
N42 N41 B2 120.9(3)
C43 N42 N41 106.9(3)
C43 N42 Y2 131.3(3)
N41 N42 Y2 121.0(2)
C55 N51 N52 109.5(3)
C55 N51 B2 128.8(3)
N52 N51 B2 121.7(3)
C53 N52 N51 105.8(3)
C53 N52 Y2 135.3(3)
N51 N52 Y2 118.7(2)
C65 N61 N62 108.5(4)
C65 N61 B2 130.9(4)
N62 N61 B2 120.6(3)
C63 N62 N61 106.9(3)
C63 N62 Y2 130.4(3)
N61 N62 Y2 120.4(2)
C2 C1 C1A 127.2(4)
C2 C1 Y1 81.8(2)
C1A C1 Y1 150.9(3)
C1 C2 C3 128.3(4)
C1 C2 Y1 65.7(2)
C3 C2 Y1 165.8(3)
C1 C2 Y2 150.7(3)
C3 C2 Y2 80.6(2)
Y1 C2 Y2 85.77(11)
C4 C3 C2 169.7(4)
C4 C3 Y2 101.8(3)
C2 C3 Y2 68.1(2)
C3 C4 C2A 164.9(4)
C6 C5 Y2 173.9(3)
C6 C5 Y1 101.7(3)
Y2 C5 Y1 83.42(12)
C5 C6 C3A 175.8(4)
C8 C7 Y2 127.5(3)
C8 C7 Y1 148.7(3)
Y2 C7 Y1 83.67(12)
C7 C8 C4A 178.9(4)
N12 C13 C14 109.5(4)
N12 C13 C17 121.6(4)
C14 C13 C17 128.9(4)
C15 C14 C13 106.8(4)
N11 C15 C14 107.5(4)
N11 C15 C16 122.6(4)
C14 C15 C16 129.9(4)
C1F C1A C1B 117.3(4)
C1F C1A C1 118.3(4)
C1B C1A C1 124.4(4)
C1C C1B C1A 120.9(4)
C1D C1C C1B 120.7(5)
C1C C1D C1E 119.8(5)
C1D C1E C1F 120.0(5)
C1E C1F C1A 121.3(5)
N22 C23 C24 110.0(4)
N22 C23 C27 120.9(4)
C24 C23 C27 129.0(4)
C25 C24 C23 106.6(4)
N21 C25 C24 107.4(4)
N21 C25 C26 123.2(4)
C24 C25 C26 129.4(4)
C2F C2A C2B 118.3(4)
C2F C2A C4 123.0(4)
C2B C2A C4 118.7(4)
C2C C2B C2A 121.1(5)
C2B C2C C2D 119.8(5)
C2E C2D C2C 119.7(5)
C2D C2E C2F 120.5(5)
C2A C2F C2E 120.6(4)
N32 C33 C34 109.9(4)
N32 C33 C37 121.6(4)
C34 C33 C37 128.5(4)
C35 C34 C33 106.4(4)
N31 C35 C34 108.2(4)
N31 C35 C36 122.7(4)
C34 C35 C36 129.1(4)
C3F C3A C3B 118.3(4)
C3F C3A C6 122.7(4)
C3B C3A C6 119.1(4)
C3C C3B C3A 119.7(5)
C3D C3C C3B 120.8(5)
C3E C3D C3C 119.4(5)
C3D C3E C3F 121.0(5)
C3E C3F C3A 120.8(5)
N42 C43 C44 109.3(4)
N42 C43 C47 121.5(4)
C44 C43 C47 129.2(4)
C45 C44 C43 106.9(4)
C44 C45 N41 108.1(4)
C44 C45 C46 128.5(5)
N41 C45 C46 123.3(4)
C4F C4A C4B 117.6(4)
C4F C4A C8 121.4(4)
C4B C4A C8 121.0(4)
C4C C4B C4A 120.7(5)
C4D C4C C4B 120.4(5)
C4C C4D C4E 119.8(5)
C4D C4E C4F 119.8(5)
C4E C4F C4A 121.6(5)
N52 C53 C54 110.6(4)
N52 C53 C57 121.2(4)
C54 C53 C57 128.2(4)
C55 C54 C53 106.2(4)
N51 C55 C54 107.9(3)
N51 C55 C56 124.2(4)
C54 C55 C56 127.9(4)
N62 C63 C64 109.5(4)
N62 C63 C67 120.2(4)
C64 C63 C67 130.3(4)
C65 C64 C63 106.3(4)
N61 C65 C64 108.8(4)
N61 C65 C66 122.0(5)
C64 C65 C66 129.2(4)
N21 B1 N11 110.2(4)
N21 B1 N31 110.5(3)
N11 B1 N31 110.9(3)
N51 B2 N61 110.5(4)
N51 B2 N41 110.3(3)
N61 B2 N41 110.4(3)
C10S C11S C12S 128.7(9)
C10S C11S C16S 114.6(9)
C12S C11S C16S 116.7(7)
C13S C12S C11S 125.6(9)
C12S C13S C14S 117.4(9)
C15S C14S C13S 121.1(11)
C14S C15S C16S 123.3(10)
C15S C16S C11S 115.9(7)

loop_
_geom_bond_atom_site_label_1
_geom_bond_atom_site_label_2
_geom_bond_distance
Y1 C1 2.283(4)
Y1 N12 2.429(3)
Y1 N32 2.455(3)
Y1 C2 2.480(4)
Y1 N22 2.485(3)
Y1 C7 2.581(4)
Y1 C5 2.617(4)
Y1 Y2 3.4103(5)
Y2 N62 2.394(3)
Y2 N42 2.406(3)
Y2 N52 2.472(3)
Y2 C5 2.506(4)
Y2 C2 2.531(4)
Y2 C7 2.531(4)
Y2 C3 2.691(4)
N11 C15 1.369(5)
N11 N12 1.377(4)
N11 B1 1.550(6)
N12 C13 1.340(5)
N21 C25 1.353(5)
N21 N22 1.378(4)
N21 B1 1.533(6)
N22 C23 1.337(5)
N31 C35 1.351(5)
N31 N32 1.377(4)
N31 B1 1.551(6)
N32 C33 1.337(5)
N41 C45 1.363(5)
N41 N42 1.376(4)
N41 B2 1.547(6)
N42 C43 1.338(5)
N51 C55 1.354(5)
N51 N52 1.386(4)
N51 B2 1.532(6)
N52 C53 1.337(5)
N61 C65 1.358(5)
N61 N62 1.383(5)
N61 B2 1.544(6)
N62 C63 1.348(5)
C1 C2 1.348(5)
C1 C1A 1.470(5)
C2 C3 1.413(5)
C3 C4 1.209(5)
C4 C2A 1.431(5)
C5 C6 1.206(5)
C6 C3A 1.447(6)
C7 C8 1.202(5)
C8 C4A 1.448(5)
C13 C14 1.390(5)
C13 C17 1.481(6)
C14 C15 1.372(6)
C15 C16 1.491(6)
C1A C1F 1.394(5)
C1A C1B 1.397(6)
C1B C1C 1.383(6)
C1C C1D 1.366(7)
C1D C1E 1.377(7)
C1E C1F 1.384(6)
C23 C24 1.383(6)
C23 C27 1.485(6)
C24 C25 1.371(6)
C25 C26 1.500(6)
C2A C2F 1.372(6)
C2A C2B 1.395(6)
C2B C2C 1.368(6)
C2C C2D 1.386(7)
C2D C2E 1.361(7)
C2E C2F 1.387(6)
C33 C34 1.385(6)
C33 C37 1.483(6)
C34 C35 1.360(6)
C35 C36 1.492(6)
C3A C3F 1.382(6)
C3A C3B 1.397(6)
C3B C3C 1.395(6)
C3C C3D 1.367(7)
C3D C3E 1.361(7)
C3E C3F 1.376(6)
C43 C44 1.388(6)
C43 C47 1.490(6)
C44 C45 1.353(6)
C45 C46 1.489(6)
C4A C4F 1.381(6)
C4A C4B 1.386(6)
C4B C4C 1.382(6)
C4C C4D 1.361(7)
C4D C4E 1.372(7)
C4E C4F 1.373(6)
C53 C54 1.385(5)
C53 C57 1.500(6)
C54 C55 1.369(6)
C55 C56 1.488(5)
C63 C64 1.388(6)
C63 C67 1.485(6)
C64 C65 1.366(6)
C65 C66 1.494(6)
C10S C11S 1.354(9)
C11S C12S 1.382(9)
C11S C16S 1.453(9)
C12S C13S 1.263(9)
C13S C14S 1.410(11)
C14S C15S 1.307(10)
C15S C16S 1.358(10)

loop_
_geom_torsion_atom_site_label_1
_geom_torsion_atom_site_label_2
_geom_torsion_atom_site_label_3
_geom_torsion_atom_site_label_4
_geom_torsion
C1 Y1 Y2 N62 66.27(14)
N12 Y1 Y2 N62 140.52(14)
N32 Y1 Y2 N62 2.52(16)
C2 Y1 Y2 N62 70.01(16)
N22 Y1 Y2 N62 -115.32(14)
C7 Y1 Y2 N62 -165.38(16)
C5 Y1 Y2 N62 -50.50(16)
C1 Y1 Y2 N42 -77.51(15)
N12 Y1 Y2 N42 -3.27(15)
N32 Y1 Y2 N42 -141.27(17)
C2 Y1 Y2 N42 -73.77(17)
N22 Y1 Y2 N42 100.89(15)
C7 Y1 Y2 N42 50.83(17)
C5 Y1 Y2 N42 165.72(16)
C1 Y1 Y2 N52 171.53(13)
N12 Y1 Y2 N52 -114.22(13)
N32 Y1 Y2 N52 107.78(15)
C2 Y1 Y2 N52 175.27(15)
N22 Y1 Y2 N52 -10.06(14)
C7 Y1 Y2 N52 -60.12(14)
C5 Y1 Y2 N52 54.76(15)
C1 Y1 Y2 C5 116.77(15)
N12 Y1 Y2 C5 -168.98(15)
N32 Y1 Y2 C5 53.02(17)
C2 Y1 Y2 C5 120.51(16)
N22 Y1 Y2 C5 -64.82(15)
C7 Y1 Y2 C5 -114.88(16)
C1 Y1 Y2 C2 -3.74(15)
N12 Y1 Y2 C2 70.51(15)
N32 Y1 Y2 C2 -67.49(17)
N22 Y1 Y2 C2 174.67(16)
C7 Y1 Y2 C2 124.61(16)
C5 Y1 Y2 C2 -120.51(16)
C1 Y1 Y2 C7 -128.35(15)
N12 Y1 Y2 C7 -54.10(15)
N32 Y1 Y2 C7 167.90(16)
C2 Y1 Y2 C7 -124.61(16)
N22 Y1 Y2 C7 50.06(15)
C5 Y1 Y2 C7 114.88(16)
C1 Y1 Y2 C3 -5.91(12)
N12 Y1 Y2 C3 68.34(13)
N32 Y1 Y2 C3 -69.66(14)
C2 Y1 Y2 C3 -2.17(15)
N22 Y1 Y2 C3 172.50(13)
C7 Y1 Y2 C3 122.44(14)
C5 Y1 Y2 C3 -122.68(14)
C15 N11 N12 C13 -0.4(4)
B1 N11 N12 C13 177.7(3)
C15 N11 N12 Y1 163.7(2)
B1 N11 N12 Y1 -18.3(4)
C1 Y1 N12 C13 56.1(3)
N32 Y1 N12 C13 138.2(4)
C2 Y1 N12 C13 29.3(4)
N22 Y1 N12 C13 -147.5(4)
C7 Y1 N12 C13 -53.2(4)
C5 Y1 N12 C13 -72.3(8)
Y2 Y1 N12 C13 -16.3(4)
C1 Y1 N12 N11 -103.7(3)
N32 Y1 N12 N11 -21.7(3)
C2 Y1 N12 N11 -130.5(3)
N22 Y1 N12 N11 52.6(3)
C7 Y1 N12 N11 147.0(3)
C5 Y1 N12 N11 127.9(7)
Y2 Y1 N12 N11 -176.2(2)
C25 N21 N22 C23 0.3(4)
B1 N21 N22 C23 -178.8(3)
C25 N21 N22 Y1 174.5(2)
B1 N21 N22 Y1 -4.6(4)
C1 Y1 N22 C23 -179.5(3)
N12 Y1 N22 C23 131.2(4)
N32 Y1 N22 C23 -140.3(4)
C2 Y1 N22 C23 82.1(17)
C7 Y1 N22 C23 38.1(4)
C5 Y1 N22 C23 -39.2(4)
Y2 Y1 N22 C23 3.5(4)
C1 Y1 N22 N21 8.1(4)
N12 Y1 N22 N21 -41.1(3)
N32 Y1 N22 N21 47.3(3)
C2 Y1 N22 N21 -90.3(17)
C7 Y1 N22 N21 -134.3(3)
C5 Y1 N22 N21 148.5(3)
Y2 Y1 N22 N21 -168.9(2)
C35 N31 N32 C33 0.2(4)
B1 N31 N32 C33 178.8(3)
C35 N31 N32 Y1 -164.0(2)
B1 N31 N32 Y1 14.7(4)
C1 Y1 N32 C33 -51.2(3)
N12 Y1 N32 C33 -136.0(3)
C2 Y1 N32 C33 -34.5(4)
N22 Y1 N32 C33 148.4(4)
C7 Y1 N32 C33 140.5(5)
C5 Y1 N32 C33 49.0(4)
Y2 Y1 N32 C33 12.0(4)
C1 Y1 N32 N31 108.2(3)
N12 Y1 N32 N31 23.4(3)
C2 Y1 N32 N31 125.0(3)
N22 Y1 N32 N31 -52.2(3)
C7 Y1 N32 N31 -60.0(7)
C5 Y1 N32 N31 -151.5(3)
Y2 Y1 N32 N31 171.50(19)
C45 N41 N42 C43 0.2(4)
B2 N41 N42 C43 176.6(3)
C45 N41 N42 Y2 -171.4(3)
B2 N41 N42 Y2 4.9(5)
N62 Y2 N42 C43 -137.4(4)
N52 Y2 N42 C43 145.1(4)
C5 Y2 N42 C43 142.2(5)
C2 Y2 N42 C43 -32.2(4)
C7 Y2 N42 C43 53.3(4)
C3 Y2 N42 C43 -51.2(3)
Y1 Y2 N42 C43 16.9(4)
N62 Y2 N42 N41 31.9(3)
N52 Y2 N42 N41 -45.6(3)
C5 Y2 N42 N41 -48.5(6)
C2 Y2 N42 N41 137.2(3)
C7 Y2 N42 N41 -137.4(3)
C3 Y2 N42 N41 118.1(3)
Y1 Y2 N42 N41 -173.8(2)
C55 N51 N52 C53 0.0(4)
B2 N51 N52 C53 178.5(4)
C55 N51 N52 Y2 175.8(2)
B2 N51 N52 Y2 -5.7(4)
N62 Y2 N52 C53 134.5(4)
N42 Y2 N52 C53 -139.9(4)
C5 Y2 N52 C53 39.4(4)
C2 Y2 N52 C53 23.4(9)
C7 Y2 N52 C53 -40.0(4)
C3 Y2 N52 C53 174.5(3)
Y1 Y2 N52 C53 0.9(4)
N62 Y2 N52 N51 -39.7(3)
N42 Y2 N52 N51 45.9(2)
C5 Y2 N52 N51 -134.8(3)
C2 Y2 N52 N51 -150.8(6)
C7 Y2 N52 N51 145.8(3)
C3 Y2 N52 N51 0.3(5)
Y1 Y2 N52 N51 -173.3(2)
C65 N61 N62 C63 0.5(4)
B2 N61 N62 C63 179.4(4)
C65 N61 N62 Y2 164.8(3)
B2 N61 N62 Y2 -16.3(5)
N42 Y2 N62 C63 134.1(4)
N52 Y2 N62 C63 -148.7(4)
C5 Y2 N62 C63 -59.1(4)
C2 Y2 N62 C63 22.5(4)
C7 Y2 N62 C63 -118.4(7)
C3 Y2 N62 C63 45.9(4)
Y1 Y2 N62 C63 -22.9(4)
N42 Y2 N62 N61 -26.1(3)
N52 Y2 N62 N61 51.1(3)
C5 Y2 N62 N61 140.7(3)
C2 Y2 N62 N61 -137.6(3)
C7 Y2 N62 N61 81.5(7)
C3 Y2 N62 N61 -114.2(3)
Y1 Y2 N62 N61 177.0(2)
N12 Y1 C1 C2 -125.3(2)
N32 Y1 C1 C2 149.7(2)
N22 Y1 C1 C2 -172.6(2)
C7 Y1 C1 C2 -32.7(3)
C5 Y1 C1 C2 46.9(3)
Y2 Y1 C1 C2 5.1(2)
N12 Y1 C1 C1A 50.1(6)
N32 Y1 C1 C1A -34.9(5)
C2 Y1 C1 C1A 175.4(7)
N22 Y1 C1 C1A 2.9(7)
C7 Y1 C1 C1A 142.7(5)
C5 Y1 C1 C1A -137.6(5)
Y2 Y1 C1 C1A -179.4(6)
C1A C1 C2 C3 -0.3(7)
Y1 C1 C2 C3 176.9(4)
C1A C1 C2 Y1 -177.2(4)
C1A C1 C2 Y2 168.7(4)
Y1 C1 C2 Y2 -14.1(6)
N12 Y1 C2 C1 56.3(2)
N32 Y1 C2 C1 -32.0(3)
N22 Y1 C2 C1 104.7(17)
C7 Y1 C2 C1 149.0(2)
C5 Y1 C2 C1 -133.3(3)
Y2 Y1 C2 C1 -173.1(3)
C1 Y1 C2 C3 -170.1(13)
N12 Y1 C2 C3 -113.8(12)
N32 Y1 C2 C3 157.9(11)
N22 Y1 C2 C3 -65(2)
C7 Y1 C2 C3 -21.1(12)
C5 Y1 C2 C3 56.5(12)
Y2 Y1 C2 C3 16.7(11)
C1 Y1 C2 Y2 173.1(3)
N12 Y1 C2 Y2 -130.54(10)
N32 Y1 C2 Y2 141.16(10)
N22 Y1 C2 Y2 -82.2(17)
C7 Y1 C2 Y2 -37.85(11)
C5 Y1 C2 Y2 39.80(11)
N62 Y2 C2 C1 -121.5(6)
N42 Y2 C2 C1 149.7(6)
N52 Y2 C2 C1 -12.7(12)
C5 Y2 C2 C1 -28.9(6)
C7 Y2 C2 C1 51.6(6)
C3 Y2 C2 C1 -171.3(7)
Y1 Y2 C2 C1 12.8(5)
N62 Y2 C2 C3 49.8(2)
N42 Y2 C2 C3 -39.0(2)
N52 Y2 C2 C3 158.6(6)
C5 Y2 C2 C3 142.3(2)
C7 Y2 C2 C3 -137.2(2)
Y1 Y2 C2 C3 -175.9(3)
N62 Y2 C2 Y1 -134.28(11)
N42 Y2 C2 Y1 136.91(10)
N52 Y2 C2 Y1 -25.5(8)
C5 Y2 C2 Y1 -41.76(11)
C7 Y2 C2 Y1 38.74(12)
C3 Y2 C2 Y1 175.9(3)
C1 C2 C3 C4 162(2)
Y1 C2 C3 C4 -29(3)
Y2 C2 C3 C4 -12(2)
C1 C2 C3 Y2 174.6(5)
Y1 C2 C3 Y2 -16.9(11)
N62 Y2 C3 C4 44.9(3)
N42 Y2 C3 C4 -37.7(3)
N52 Y2 C3 C4 6.1(5)
C5 Y2 C3 C4 139.1(3)
C2 Y2 C3 C4 177.8(4)
C7 Y2 C3 C4 -138.2(3)
Y1 Y2 C3 C4 -179.2(3)
N62 Y2 C3 C2 -132.9(2)
N42 Y2 C3 C2 144.5(2)
N52 Y2 C3 C2 -171.6(3)
C5 Y2 C3 C2 -38.7(2)
C7 Y2 C3 C2 44.1(2)
Y1 Y2 C3 C2 3.0(2)
C2 C3 C4 C2A -155.8(18)
Y2 C3 C4 C2A -167.4(16)
N62 Y2 C5 C6 -2(3)
N42 Y2 C5 C6 77(3)
N52 Y2 C5 C6 75(3)
C2 Y2 C5 C6 -108(3)
C7 Y2 C5 C6 169(3)
C3 Y2 C5 C6 -89(3)
Y1 Y2 C5 C6 -147(3)
N62 Y2 C5 Y1 145.62(11)
N42 Y2 C5 Y1 -135.4(5)
N52 Y2 C5 Y1 -138.19(11)
C2 Y2 C5 Y1 39.30(11)
C7 Y2 C5 Y1 -43.99(11)
C3 Y2 C5 Y1 58.47(12)
C1 Y1 C5 C6 112.6(3)
N12 Y1 C5 C6 -120.2(7)
N32 Y1 C5 C6 28.4(3)
C2 Y1 C5 C6 136.2(3)
N22 Y1 C5 C6 -47.3(3)
C7 Y1 C5 C6 -139.8(3)
Y2 Y1 C5 C6 176.7(4)
C1 Y1 C5 Y2 -64.03(14)
N12 Y1 C5 Y2 63.1(7)
N32 Y1 C5 Y2 -148.21(10)
C2 Y1 C5 Y2 -40.45(12)
N22 Y1 C5 Y2 136.04(10)
C7 Y1 C5 Y2 43.51(11)
Y2 C5 C6 C3A -11(9)
Y1 C5 C6 C3A -158(6)
N62 Y2 C7 C8 -77.4(8)
N42 Y2 C7 C8 28.4(4)
N52 Y2 C7 C8 -48.0(4)
C5 Y2 C7 C8 -138.0(4)
C2 Y2 C7 C8 140.2(4)
C3 Y2 C7 C8 118.8(4)
Y1 Y2 C7 C8 177.2(4)
N62 Y2 C7 Y1 105.3(6)
N42 Y2 C7 Y1 -148.82(10)
N52 Y2 C7 Y1 134.79(10)
C5 Y2 C7 Y1 44.73(11)
C2 Y2 C7 Y1 -37.10(11)
C3 Y2 C7 Y1 -58.45(13)
C1 Y1 C7 C8 -120.7(6)
N12 Y1 C7 C8 -35.5(6)
N32 Y1 C7 C8 46.9(10)
C2 Y1 C7 C8 -137.8(6)
N22 Y1 C7 C8 39.4(6)
C5 Y1 C7 C8 141.3(6)
Y2 Y1 C7 C8 -175.8(7)
C1 Y1 C7 Y2 55.10(14)
N12 Y1 C7 Y2 140.30(11)
N32 Y1 C7 Y2 -137.3(5)
C2 Y1 C7 Y2 37.99(11)
N22 Y1 C7 Y2 -144.83(10)
C5 Y1 C7 Y2 -42.95(11)
Y2 C7 C8 C4A 148(24)
Y1 C7 C8 C4A -37(24)
N11 N12 C13 C14 0.2(4)
Y1 N12 C13 C14 -161.6(3)
N11 N12 C13 C17 179.2(4)
Y1 N12 C13 C17 17.5(6)
N12 C13 C14 C15 0.1(5)
C17 C13 C14 C15 -178.9(4)
N12 N11 C15 C14 0.4(4)
B1 N11 C15 C14 -177.4(4)
N12 N11 C15 C16 -179.5(4)
B1 N11 C15 C16 2.7(7)
C13 C14 C15 N11 -0.3(5)
C13 C14 C15 C16 179.7(4)
C2 C1 C1A C1F 161.8(4)
Y1 C1 C1A C1F -12.5(8)
C2 C1 C1A C1B -20.0(7)
Y1 C1 C1A C1B 165.7(4)
C1F C1A C1B C1C -1.2(6)
C1 C1A C1B C1C -179.4(4)
C1A C1B C1C C1D 1.1(7)
C1B C1C C1D C1E -1.1(8)
C1C C1D C1E C1F 1.2(8)
C1D C1E C1F C1A -1.3(7)
C1B C1A C1F C1E 1.3(6)
C1 C1A C1F C1E 179.6(4)
N21 N22 C23 C24 -0.2(4)
Y1 N22 C23 C24 -173.4(3)
N21 N22 C23 C27 178.9(4)
Y1 N22 C23 C27 5.7(6)
N22 C23 C24 C25 0.1(5)
C27 C23 C24 C25 -178.9(4)
N22 N21 C25 C24 -0.3(4)
B1 N21 C25 C24 178.8(4)
N22 N21 C25 C26 -179.5(4)
B1 N21 C25 C26 -0.5(6)
C23 C24 C25 N21 0.1(5)
C23 C24 C25 C26 179.3(4)
C3 C4 C2A C2F 175.9(15)
C3 C4 C2A C2B -3.4(19)
C2F C2A C2B C2C 1.0(7)
C4 C2A C2B C2C -179.6(4)
C2A C2B C2C C2D -0.9(8)
C2B C2C C2D C2E 1.3(9)
C2C C2D C2E C2F -1.8(9)
C2B C2A C2F C2E -1.5(7)
C4 C2A C2F C2E 179.2(5)
C2D C2E C2F C2A 2.0(9)
N31 N32 C33 C34 0.6(4)
Y1 N32 C33 C34 162.1(3)
N31 N32 C33 C37 -179.0(4)
Y1 N32 C33 C37 -17.5(6)
N32 C33 C34 C35 -1.1(5)
C37 C33 C34 C35 178.4(4)
N32 N31 C35 C34 -0.8(5)
B1 N31 C35 C34 -179.4(4)
N32 N31 C35 C36 179.5(4)
B1 N31 C35 C36 1.0(7)
C33 C34 C35 N31 1.2(5)
C33 C34 C35 C36 -179.2(4)
C5 C6 C3A C3F 169(6)
C5 C6 C3A C3B -9(6)
C3F C3A C3B C3C 1.3(7)
C6 C3A C3B C3C 179.3(4)
C3A C3B C3C C3D -1.1(8)
C3B C3C C3D C3E 0.4(9)
C3C C3D C3E C3F 0.1(9)
C3D C3E C3F C3A 0.2(8)
C3B C3A C3F C3E -0.9(7)
C6 C3A C3F C3E -178.7(4)
N41 N42 C43 C44 0.1(4)
Y2 N42 C43 C44 170.6(3)
N41 N42 C43 C47 -178.9(4)
Y2 N42 C43 C47 -8.5(6)
N42 C43 C44 C45 -0.4(5)
C47 C43 C44 C45 178.6(4)
C43 C44 C45 N41 0.5(5)
C43 C44 C45 C46 -178.5(5)
N42 N41 C45 C44 -0.5(5)
B2 N41 C45 C44 -176.4(4)
N42 N41 C45 C46 178.6(4)
B2 N41 C45 C46 2.7(7)
C7 C8 C4A C4F -49(24)
C7 C8 C4A C4B 132(24)
C4F C4A C4B C4C -1.0(7)
C8 C4A C4B C4C 178.1(5)
C4A C4B C4C C4D -0.8(9)
C4B C4C C4D C4E 1.9(9)
C4C C4D C4E C4F -1.2(9)
C4D C4E C4F C4A -0.6(8)
C4B C4A C4F C4E 1.7(7)
C8 C4A C4F C4E -177.4(4)
N51 N52 C53 C54 -0.6(4)
Y2 N52 C53 C54 -175.3(3)
N51 N52 C53 C57 177.8(4)
Y2 N52 C53 C57 3.1(6)
N52 C53 C54 C55 1.0(5)
C57 C53 C54 C55 -177.3(4)
N52 N51 C55 C54 0.6(4)
B2 N51 C55 C54 -177.8(4)
N52 N51 C55 C56 -177.6(4)
B2 N51 C55 C56 4.0(7)
C53 C54 C55 N51 -0.9(5)
C53 C54 C55 C56 177.2(4)
N61 N62 C63 C64 -0.7(5)
Y2 N62 C63 C64 -162.9(3)
N61 N62 C63 C67 179.3(4)
Y2 N62 C63 C67 17.1(6)
N62 C63 C64 C65 0.7(5)
C67 C63 C64 C65 -179.3(4)
N62 N61 C65 C64 -0.1(5)
B2 N61 C65 C64 -178.8(4)
N62 N61 C65 C66 -177.6(4)
B2 N61 C65 C66 3.7(7)
C63 C64 C65 N61 -0.3(5)
C63 C64 C65 C66 176.9(5)
C25 N21 B1 N11 -115.0(4)
N22 N21 B1 N11 64.0(4)
C25 N21 B1 N31 122.2(4)
N22 N21 B1 N31 -58.9(5)
C15 N11 B1 N21 126.7(4)
N12 N11 B1 N21 -50.9(5)
C15 N11 B1 N31 -110.7(4)
N12 N11 B1 N31 71.7(5)
C35 N31 B1 N21 -128.3(4)
N32 N31 B1 N21 53.3(5)
C35 N31 B1 N11 109.2(5)
N32 N31 B1 N11 -69.1(5)
C55 N51 B2 N61 -117.4(4)
N52 N51 B2 N61 64.4(5)
C55 N51 B2 N41 120.4(4)
N52 N51 B2 N41 -57.8(5)
C65 N61 B2 N51 126.8(4)
N62 N61 B2 N51 -51.8(5)
C65 N61 B2 N41 -111.0(5)
N62 N61 B2 N41 70.5(5)
C45 N41 B2 N51 -125.2(4)
N42 N41 B2 N51 59.3(5)
C45 N41 B2 N61 112.4(5)
N42 N41 B2 N61 -63.0(5)
C10S C11S C12S C13S -179.8(8)
C16S C11S C12S C13S -0.8(11)
C11S C12S C13S C14S 0.3(13)
C12S C13S C14S C15S 1.6(15)
C13S C14S C15S C16S -3.0(18)
C14S C15S C16S C11S 2.3(15)
C10S C11S C16S C15S 178.7(8)
C12S C11S C16S C15S -0.4(11)
